data_4112226
loop_
_publ_author_name
'Frederick A. Villamena'
'Christopher M. Hadad'
'Jay L. Zweier'

_publ_section_title
;
 Theoretical Study of the Spin Trapping of Hydroxyl Radical by Cyclic
 Nitrones: A Density Functional Theory Approach
;
_journal_name_full 'Journal of the American Chemical Society'
_journal_page_first 1816
_journal_page_last 1829
_journal_paper_doi 10.1021/ja038838k
_journal_volume 126
_journal_year 2004
_chemical_formula_sum 'C10 H17 N O3'
_chemical_formula_weight 199.25
_chemical_name_systematic
; 
 ? 
;
_space_group_IT_number 14
_symmetry_cell_setting monoclinic
_symmetry_space_group_name_Hall '-P 2yn'
_symmetry_space_group_name_H-M 'P 1 21/n 1'
_atom_sites_solution_hydrogens geom
_atom_sites_solution_primary direct
_atom_sites_solution_secondary difmap
_audit_creation_method SHELXL-93
_cell_angle_alpha 90.00
_cell_angle_beta 107.04(1)
_cell_angle_gamma 90.00
_cell_formula_units_Z 4
_cell_length_a 12.198(2)
_cell_length_b 6.272(1)
_cell_length_c 14.501(3)
_cell_measurement_temperature 150(2)
_cell_volume 1060.7(3)
_computing_cell_refinement 'DENZO (Otwinowski & Minor, 1997)'
_computing_data_collection 'COLLECT (Nonius, 1999)'
_computing_data_reduction 'DENZO (Otwinowski & Minor, 1997)'
_computing_structure_refinement 'SHELXL-93 (Sheldrick, 1993)'
_computing_structure_solution 'SHELXS-86 (Sheldrick, 1990)'
_diffrn_ambient_temperature 150(2)
_diffrn_measurement_device 'Nonius Kappa CCD'
_diffrn_measurement_method 'phi and omega scans'
_diffrn_radiation_monochromator graphite
_diffrn_radiation_source 'fine-focus sealed tube'
_diffrn_radiation_type MoK\a
_diffrn_radiation_wavelength 0.71073
_diffrn_reflns_av_R_equivalents 0.037
_diffrn_reflns_limit_h_max 15
_diffrn_reflns_limit_h_min -15
_diffrn_reflns_limit_k_max 7
_diffrn_reflns_limit_k_min -8
_diffrn_reflns_limit_l_max 18
_diffrn_reflns_limit_l_min -18
_diffrn_reflns_number 21236
_diffrn_reflns_theta_max 27.46
_diffrn_reflns_theta_min 2.59
_diffrn_standards_number 0
_exptl_absorpt_coefficient_mu 0.092
_exptl_crystal_colour colorless
_exptl_crystal_density_diffrn 1.248
_exptl_crystal_description 'rectangular plate'
_exptl_crystal_F_000 432
_exptl_crystal_size_max 0.23
_exptl_crystal_size_mid 0.19
_exptl_crystal_size_min 0.04
_refine_diff_density_max 0.173
_refine_diff_density_min -0.230
_refine_ls_extinction_method none
_refine_ls_goodness_of_fit_all 1.053
_refine_ls_goodness_of_fit_obs 1.074
_refine_ls_hydrogen_treatment constr
_refine_ls_matrix_type full
_refine_ls_number_parameters 131
_refine_ls_number_reflns 2416
_refine_ls_number_restraints 0
_refine_ls_restrained_S_all 1.053
_refine_ls_restrained_S_obs 1.074
_refine_ls_R_factor_all 0.0500
_refine_ls_R_factor_obs 0.0370
_refine_ls_shift/esd_max -0.001
_refine_ls_shift/esd_mean 0.000
_refine_ls_structure_factor_coef Fsqd
_refine_ls_weighting_details 'w=1/[\s^2^(Fo^2^)+(0.0399P)^2^+0.3331P] where P=(Fo^2^+2Fc^2^)/3'
_refine_ls_weighting_scheme calc
_refine_ls_wR_factor_all 0.0951
_refine_ls_wR_factor_obs 0.0867
_reflns_number_observed 1956
_reflns_number_total 2416
_reflns_observed_criterion >2sigma(I)
_cod_data_source_file ja038838ksi20031215_105912.cif
_cod_data_source_block MS#JA034580M-3-a-50_BocMPO
_cod_depositor_comments
;
The following automatic conversions were performed:

'_refine_ls_weighting_scheme' value 'calc
w=1/[\s^2^(Fo^2^)+(0.0399P)^2^+0.3331P] where P=(Fo^2^+2Fc^2^)/3' was
changed to 'calc'. New tag '_refine_ls_weighting_details' was
created. The value of the new tag was set to
'w=1/[\s^2^(Fo^2^)+(0.0399P)^2^+0.3331P] where P=(Fo^2^+2Fc^2^)/3'.

Automatic conversion script
Id: cif_fix_values 3143 2015-03-26 13:38:13Z robertas 
;
_cod_original_cell_volume 1060.8(3)
_cod_database_code 4112226

loop_
_symmetry_equiv_pos_as_xyz
'x, y, z'
'-x+1/2, y+1/2, -z+1/2'
'-x, -y, -z'
'x-1/2, -y-1/2, z-1/2'

loop_
_atom_site_aniso_label
_atom_site_aniso_U_11
_atom_site_aniso_U_22
_atom_site_aniso_U_33
_atom_site_aniso_U_23
_atom_site_aniso_U_13
_atom_site_aniso_U_12
O1 0.0352(5) 0.0233(4) 0.0288(5) -0.0080(4) 0.0064(4) 0.0014(4)
O2 0.0278(4) 0.0329(5) 0.0310(5) 0.0077(4) 0.0106(4) -0.0042(4)
O3 0.0199(4) 0.0297(5) 0.0217(4) 0.0060(3) 0.0031(3) -0.0020(3)
N 0.0224(5) 0.0216(5) 0.0185(5) -0.0002(4) 0.0040(4) 0.0040(4)
C1 0.0207(5) 0.0221(6) 0.0210(5) -0.0011(4) 0.0072(4) 0.0017(4)
C2 0.0284(6) 0.0209(6) 0.0301(6) -0.0023(5) 0.0087(5) 0.0032(5)
C3 0.0321(6) 0.0223(6) 0.0332(7) 0.0030(5) 0.0097(5) -0.0012(5)
C4 0.0274(6) 0.0271(6) 0.0224(6) 0.0056(5) 0.0078(5) 0.0038(5)
C5 0.0208(6) 0.0325(7) 0.0319(7) -0.0011(5) 0.0049(5) 0.0008(5)
C6 0.0219(5) 0.0227(6) 0.0215(5) -0.0025(5) 0.0074(4) -0.0004(5)
C7 0.0225(6) 0.0268(6) 0.0194(5) 0.0020(5) 0.0012(4) -0.0008(5)
C8 0.0398(7) 0.0353(7) 0.0235(6) -0.0037(5) 0.0067(5) -0.0018(6)
C9 0.0291(6) 0.0291(7) 0.0284(6) 0.0016(5) 0.0050(5) 0.0029(5)
C10 0.0244(6) 0.0420(8) 0.0342(7) 0.0057(6) 0.0008(5) -0.0063(6)

loop_
_atom_site_label
_atom_site_type_symbol
_atom_site_fract_x
_atom_site_fract_y
_atom_site_fract_z
_atom_site_U_iso_or_equiv
_atom_site_thermal_displace_type
_atom_site_occupancy
_atom_site_calc_flag
_atom_site_refinement_flags
O1 O 0.17692(8) 0.16472(14) 1.02983(6) 0.0298(2) Uani 1 d .
O2 O 0.17842(7) 0.18965(14) 0.77701(6) 0.0301(2) Uani 1 d .
O3 O 0.02778(7) 0.00753(14) 0.79918(6) 0.0244(2) Uani 1 d .
N N 0.16039(8) -0.0215(2) 0.98958(7) 0.0213(2) Uani 1 d .
C1 C 0.20919(9) -0.0663(2) 0.90716(8) 0.0211(2) Uani 1 d .
C2 C 0.18767(10) -0.3070(2) 0.89210(9) 0.0265(3) Uani 1 d .
H2A H 0.25872(10) -0.3883(2) 0.92221(9) 0.032 Uiso 1 calc R
H2B H 0.16085(10) -0.3417(2) 0.82248(9) 0.032 Uiso 1 calc R
C3 C 0.09451(11) -0.3609(2) 0.94094(9) 0.0291(3) Uani 1 d .
H3A H 0.01784(11) -0.3698(2) 0.89300(9) 0.035 Uiso 1 calc R
H3B H 0.11139(11) -0.4972(2) 0.97670(9) 0.035 Uiso 1 calc R
C4 C 0.10125(10) -0.1788(2) 1.00743(9) 0.0255(3) Uani 1 d .
H4 H 0.06593(10) -0.1778(2) 1.05776(9) 0.031 Uiso 1 calc R
C5 C 0.33387(10) 0.0006(2) 0.93396(9) 0.0290(3) Uani 1 d .
H5A H 0.3654(2) -0.0336(14) 0.8809(3) 0.044 Uiso 1 calc R
H5B H 0.3772(2) -0.0758(11) 0.9922(4) 0.044 Uiso 1 calc R
H5C H 0.33968(12) 0.1545(3) 0.9462(7) 0.044 Uiso 1 calc R
C6 C 0.13832(10) 0.0628(2) 0.82027(8) 0.0218(2) Uani 1 d .
C7 C -0.05879(10) 0.0868(2) 0.71081(8) 0.0239(3) Uani 1 d .
C8 C -0.02487(12) 0.0177(2) 0.62256(9) 0.0334(3) Uani 1 d .
H8A H 0.0436(5) 0.0963(12) 0.6201(4) 0.050 Uiso 1 calc R
H8B H -0.0879(3) 0.0477(15) 0.56427(10) 0.050 Uiso 1 calc R
H8C H -0.0085(8) -0.1356(4) 0.6264(4) 0.050 Uiso 1 calc R
C9 C -0.07174(11) 0.3264(2) 0.71669(9) 0.0296(3) Uani 1 d .
H9A H -0.1350(5) 0.3750(3) 0.6619(4) 0.044 Uiso 1 calc R
H9B H -0.0005(3) 0.3961(2) 0.7149(7) 0.044 Uiso 1 calc R
H9C H -0.0881(8) 0.3628(2) 0.7770(3) 0.044 Uiso 1 calc R
C10 C -0.16713(11) -0.0266(2) 0.71477(10) 0.0352(3) Uani 1 d .
H10A H -0.2321(2) 0.0237(12) 0.6618(4) 0.053 Uiso 1 calc R
H10B H -0.1814(5) 0.0039(13) 0.7765(3) 0.053 Uiso 1 calc R
H10C H -0.1579(3) -0.1806(3) 0.7085(7) 0.053 Uiso 1 calc R

loop_
_atom_type_symbol
_atom_type_description
_atom_type_scat_dispersion_real
_atom_type_scat_dispersion_imag
_atom_type_scat_source
C C 0.0033 0.0016 'International Tables Vol C Tables 4.2.6.8 and 6.1.1.4'
H H 0.0000 0.0000 'International Tables Vol C Tables 4.2.6.8 and 6.1.1.4'
O O 0.0106 0.0060 'International Tables Vol C Tables 4.2.6.8 and 6.1.1.4'
N N 0.0061 0.0033 'International Tables Vol C Tables 4.2.6.8 and 6.1.1.4'

loop_
_geom_angle_atom_site_label_1
_geom_angle_atom_site_label_2
_geom_angle_atom_site_label_3
_geom_angle
C6 O3 C7 121.60(9)
C4 N O1 128.37(10)
C4 N C1 112.91(10)
O1 N C1 118.64(9)
N C1 C5 110.15(9)
N C1 C6 107.09(9)
C5 C1 C6 110.26(10)
N C1 C2 101.81(9)
C5 C1 C2 115.19(10)
C6 C1 C2 111.74(9)
C1 C2 C3 105.56(10)
C1 C2 H2A 110.63(6)
C3 C2 H2A 110.63(7)
C1 C2 H2B 110.63(6)
C3 C2 H2B 110.63(7)
H2A C2 H2B 108.8
C4 C3 C2 102.83(10)
C4 C3 H3A 111.20(7)
C2 C3 H3A 111.20(7)
C4 C3 H3B 111.20(7)
C2 C3 H3B 111.20(6)
H3A C3 H3B 109.1
N C4 C3 112.70(11)
N C4 H4 123.65(7)
C3 C4 H4 123.65(7)
C1 C5 H5A 109.47(6)
C1 C5 H5B 109.47(7)
H5A C5 H5B 109.5
C1 C5 H5C 109.47(7)
H5A C5 H5C 109.5
H5B C5 H5C 109.5
O2 C6 O3 126.09(11)
O2 C6 C1 124.09(10)
O3 C6 C1 109.79(9)
O3 C7 C9 110.01(9)
O3 C7 C10 102.56(9)
C9 C7 C10 110.87(11)
O3 C7 C8 109.31(10)
C9 C7 C8 112.88(11)
C10 C7 C8 110.71(11)
C7 C8 H8A 109.47(7)
C7 C8 H8B 109.47(7)
H8A C8 H8B 109.5
C7 C8 H8C 109.47(7)
H8A C8 H8C 109.5
H8B C8 H8C 109.5
C7 C9 H9A 109.47(6)
C7 C9 H9B 109.47(7)
H9A C9 H9B 109.5
C7 C9 H9C 109.47(7)
H9A C9 H9C 109.5
H9B C9 H9C 109.5
C7 C10 H10A 109.47(7)
C7 C10 H10B 109.47(7)
H10A C10 H10B 109.5
C7 C10 H10C 109.47(8)
H10A C10 H10C 109.5
H10B C10 H10C 109.5

loop_
_geom_bond_atom_site_label_1
_geom_bond_atom_site_label_2
_geom_bond_distance
O1 N 1.2951(12)
O2 C6 1.2023(14)
O3 C6 1.3381(14)
O3 C7 1.4870(13)
N C4 1.292(2)
N C1 1.5096(14)
C1 C5 1.515(2)
C1 C6 1.534(2)
C1 C2 1.537(2)
C2 C3 1.542(2)
C2 H2A 0.99
C2 H2B 0.99
C3 C4 1.481(2)
C3 H3A 0.99
C3 H3B 0.99
C4 H4 0.95
C5 H5A 0.98
C5 H5B 0.98
C5 H5C 0.98
C7 C9 1.516(2)
C7 C10 1.517(2)
C7 C8 1.519(2)
C8 H8A 0.98
C8 H8B 0.98
C8 H8C 0.98
C9 H9A 0.98
C9 H9B 0.98
C9 H9C 0.98
C10 H10A 0.98
C10 H10B 0.98
C10 H10C 0.98

loop_
_geom_torsion_atom_site_label_1
_geom_torsion_atom_site_label_2
_geom_torsion_atom_site_label_3
_geom_torsion_atom_site_label_4
_geom_torsion
C4 N C1 C5 -134.27(11)
O1 N C1 C5 48.79(13)
C4 N C1 C6 105.81(11)
O1 N C1 C6 -71.13(12)
C4 N C1 C2 -11.58(12)
O1 N C1 C2 171.47(9)
N C1 C2 C3 18.88(11)
C5 C1 C2 C3 138.05(10)
C6 C1 C2 C3 -95.11(11)
C1 C2 C3 C4 -19.78(12)
O1 N C4 C3 175.33(10)
C1 N C4 C3 -1.25(13)
C2 C3 C4 N 13.51(13)
C7 O3 C6 O2 5.9(2)
C7 O3 C6 C1 -172.18(9)
N C1 C6 O2 123.81(12)
C5 C1 C6 O2 4.0(2)
C2 C1 C6 O2 -125.51(12)
N C1 C6 O3 -58.11(12)
C5 C1 C6 O3 -177.96(9)
C2 C1 C6 O3 52.57(12)
C6 O3 C7 C9 -65.30(13)
C6 O3 C7 C10 176.70(10)
C6 O3 C7 C8 59.18(14)

loop_
_cod_related_entry_id
_cod_related_entry_database
_cod_related_entry_code
1 ChemSpider 9416103
